data_7101551
loop_
_publ_author_name
J.L.Sessler
E.Katayev
V.Lynch
Y.Ustynyuk

_publ_section_title
;
Mono-palladium(II) complexes of
diamidopyridine-dipyrromethane hybrid macrocycles.
;
_journal_issue 45
_journal_name_full 'Chemical Communications'
_journal_paper_doi 10.1039/B611946H
_journal_year 2006
_chemical_formula_sum 'C46.57 H46.24 Cl3.24 N7 O2 Pd'
_chemical_formula_weight 957.24
_chemical_name_systematic
;
?
;
_space_group_IT_number 2
_symmetry_cell_setting triclinic
_symmetry_space_group_name_Hall '-P 1'
_symmetry_space_group_name_H-M 'P -1'
_atom_sites_solution_hydrogens geom
_atom_sites_solution_primary direct
_atom_sites_solution_secondary difmap
_audit_creation_method SHELXL-97
_cell_angle_alpha 60.823(2)
_cell_angle_beta 87.392(2)
_cell_angle_gamma 86.802(2)
_cell_formula_units_Z 2
_cell_length_a 10.3506(4)
_cell_length_b 15.7321(5)
_cell_length_c 15.8708(6)
_cell_measurement_temperature 153(2)
_cell_volume 2252.43(14)
_computing_cell_refinement 'Collect software, Nonius B.V. 1998'
_computing_data_collection 'Collect software, Nonius B.V. 1998'
_computing_data_reduction
;
DENZO and Scalepack (Otwinoski and Minor, 1997)
;
_computing_molecular_graphics 'XP SHELXTL/PC, Siemens Analytical'
_computing_structure_refinement 'XL SHELXTL/PC, Siemens Analytical'
_computing_structure_solution
;

SIR97 - Altomare A., Burla M.C., Camalli M., Cascarano G.L., Giacovazzo C.,
Guagliardi A., Moliterni A.G.G., Polidori G.,Spagna R.
;
_diffrn_ambient_temperature 153(2)
_diffrn_measured_fraction_theta_full 0.986
_diffrn_measured_fraction_theta_max 0.986
_diffrn_measurement_device_type 'Nonius Kappa CCD'
_diffrn_measurement_method \w-scans
_diffrn_radiation_monochromator graphite
_diffrn_radiation_source 'fine-focus sealed tube'
_diffrn_radiation_type MoK\a
_diffrn_radiation_wavelength 0.71073
_diffrn_reflns_av_R_equivalents 0.1000
_diffrn_reflns_av_sigmaI/netI 0.2135
_diffrn_reflns_limit_h_max 11
_diffrn_reflns_limit_h_min -12
_diffrn_reflns_limit_k_max 18
_diffrn_reflns_limit_k_min -18
_diffrn_reflns_limit_l_max 16
_diffrn_reflns_limit_l_min -18
_diffrn_reflns_number 13785
_diffrn_reflns_theta_full 25.00
_diffrn_reflns_theta_max 25.00
_diffrn_reflns_theta_min 2.94
_exptl_absorpt_coefficient_mu 0.650
_exptl_absorpt_correction_type none
_exptl_crystal_colour yellow
_exptl_crystal_density_diffrn 1.411
_exptl_crystal_density_method 'not measured'
_exptl_crystal_description lathes
_exptl_crystal_F_000 983
_exptl_crystal_size_max 0.35
_exptl_crystal_size_mid 0.10
_exptl_crystal_size_min 0.03
_refine_diff_density_max 0.832
_refine_diff_density_min -0.736
_refine_diff_density_rms 0.101
_refine_ls_extinction_coef 0.0020(4)
_refine_ls_extinction_expression Fc^*^=kFc[1+0.001xFc^2^\l^3^/sin(2\q)]^-1/4^
_refine_ls_extinction_method SHELXL
_refine_ls_goodness_of_fit_ref 1.011
_refine_ls_hydrogen_treatment constr
_refine_ls_matrix_type full
_refine_ls_number_parameters 603
_refine_ls_number_reflns 7817
_refine_ls_number_restraints 99
_refine_ls_restrained_S_all 1.024
_refine_ls_R_factor_all 0.1795
_refine_ls_R_factor_gt 0.0720
_refine_ls_shift/su_max 0.004
_refine_ls_shift/su_mean 0.000
_refine_ls_structure_factor_coef Fsqd
_refine_ls_weighting_details 'calc w=1/[\s^2^(Fo^2^)+(0.0419P)^2^+3.3176P] where P=(Fo^2^+2Fc^2^)/3'
_refine_ls_weighting_scheme calc
_refine_ls_wR_factor_gt 0.1265
_refine_ls_wR_factor_ref 0.1558
_reflns_number_gt 3930
_reflns_number_total 7817
_reflns_threshold_expression >2sigma(I)
_cod_data_source_file B611946H.txt
_cod_depositor_comments
;
The following automatic conversions were performed:
'_symmetry_cell_setting' value 'Triclinic' changed to 'triclinic'
according to '/home/saulius/struct/CIF-dictionaries/cif_core.dic'
dictionary named 'cif_core.dic' version 2.4.1 from 2010-06-29.

Automatic conversion script
Id: cif_fix_enum 1527 2010-12-29 10:47:43Z saulius 
;
_cod_original_sg_symbol_H-M P-1
_cod_database_code 7101551

loop_
_symmetry_equiv_pos_as_xyz
'x, y, z'
'-x, -y, -z'

loop_
_atom_site_label
_atom_site_type_symbol
_atom_site_fract_x
_atom_site_fract_y
_atom_site_fract_z
_atom_site_U_iso_or_equiv
_atom_site_adp_type
_atom_site_occupancy
_atom_site_symmetry_multiplicity
_atom_site_calc_flag
_atom_site_refinement_flags
_atom_site_disorder_assembly
_atom_site_disorder_group
Pd1 Pd 0.24790(6) 0.33794(4) 0.48669(4) 0.0348(2) Uani 1 1 d . . .
O1 O -0.1006(5) 0.0828(3) 0.4126(3) 0.0389(13) Uani 1 1 d . . .
O2 O 0.1950(4) 0.5097(3) 0.0788(3) 0.0368(13) Uani 1 1 d . . .
N1 N 0.1356(6) 0.2626(4) 0.5962(4) 0.0368(16) Uani 1 1 d . . .
N2 N 0.2547(6) 0.2055(4) 0.4832(4) 0.0327(15) Uani 1 1 d . . .
N3 N 0.1145(5) 0.0931(4) 0.4151(4) 0.0292(14) Uani 1 1 d . . .
H3N H 0.1123 0.0380 0.4724 0.035 Uiso 1 1 d R . .
N4 N 0.0790(5) 0.2896(4) 0.2660(4) 0.0273(14) Uani 1 1 d . . .
N5 N 0.2641(5) 0.4094(4) 0.2314(4) 0.0316(15) Uani 1 1 d . . .
H5N H 0.2364 0.3660 0.2909 0.038 Uiso 1 1 d R . .
N6 N 0.3584(5) 0.4468(4) 0.3744(4) 0.0314(15) Uani 1 1 d . . .
N7 N 0.2168(6) 0.4434(4) 0.5166(4) 0.0357(15) Uani 1 1 d . . .
C1 C 0.0627(7) 0.2814(6) 0.6576(6) 0.043(2) Uani 1 1 d . . .
C2 C -0.0014(8) 0.1957(7) 0.7240(6) 0.054(2) Uani 1 1 d . . .
C3 C 0.0355(8) 0.1221(6) 0.7022(6) 0.054(2) Uani 1 1 d . . .
C4 C 0.1214(8) 0.1663(6) 0.6201(6) 0.047(2) Uani 1 1 d . . .
C5 C 0.1885(7) 0.1394(6) 0.5579(5) 0.040(2) Uani 1 1 d . . .
H5 H 0.1877 0.0737 0.5691 0.048 Uiso 1 1 d R . .
C6 C 0.3090(7) 0.1786(5) 0.4165(5) 0.0342(19) Uani 1 1 d . . .
C7 C 0.4351(7) 0.2064(5) 0.3817(5) 0.0362(19) Uani 1 1 d . . .
H7 H 0.4823 0.2390 0.4075 0.043 Uiso 1 1 d R . .
C8 C 0.4925(8) 0.1864(6) 0.3133(6) 0.049(2) Uani 1 1 d . . .
H8 H 0.5773 0.2093 0.2883 0.059 Uiso 1 1 d R . .
C9 C 0.4264(8) 0.1347(5) 0.2789(6) 0.047(2) Uani 1 1 d . . .
H9 H 0.4675 0.1191 0.2325 0.057 Uiso 1 1 d R . .
C10 C 0.3026(7) 0.1066(5) 0.3132(5) 0.039(2) Uani 1 1 d . . .
H10 H 0.2564 0.0713 0.2899 0.047 Uiso 1 1 d R . .
C11 C 0.2421(6) 0.1276(5) 0.3804(5) 0.0253(16) Uani 1 1 d . . .
C12 C -0.0022(7) 0.1303(5) 0.3766(5) 0.0315(18) Uani 1 1 d . . .
C13 C -0.0151(7) 0.2276(5) 0.2870(5) 0.0322(18) Uani 1 1 d . . .
C14 C -0.1240(7) 0.2469(5) 0.2322(5) 0.0326(18) Uani 1 1 d . . .
H14 H -0.1876 0.1984 0.2504 0.039 Uiso 1 1 d R . .
C15 C -0.1365(7) 0.3367(5) 0.1511(5) 0.0330(18) Uani 1 1 d . . .
H15 H -0.2110 0.3531 0.1114 0.040 Uiso 1 1 d R . .
C16 C -0.0412(7) 0.4038(5) 0.1271(5) 0.0380(19) Uani 1 1 d . . .
H16 H -0.0485 0.4676 0.0718 0.046 Uiso 1 1 d R . .
C17 C 0.0655(6) 0.3769(5) 0.1857(5) 0.0245(16) Uani 1 1 d . . .
C18 C 0.1797(7) 0.4393(5) 0.1595(5) 0.0296(17) Uani 1 1 d . . .
C19 C 0.3930(7) 0.4403(5) 0.2229(5) 0.0311(18) Uani 1 1 d . . .
C20 C 0.4707(7) 0.4549(5) 0.1440(5) 0.0386(19) Uani 1 1 d . . .
H20 H 0.4370 0.4453 0.0940 0.046 Uiso 1 1 d R . .
C21 C 0.5957(7) 0.4832(5) 0.1365(6) 0.044(2) Uani 1 1 d . . .
H21 H 0.6481 0.4958 0.0804 0.053 Uiso 1 1 d R . .
C22 C 0.6462(7) 0.4932(5) 0.2105(6) 0.042(2) Uani 1 1 d . . .
H22 H 0.7347 0.5106 0.2059 0.051 Uiso 1 1 d R . .
C23 C 0.5685(7) 0.4789(5) 0.2892(5) 0.0369(19) Uani 1 1 d . . .
H23 H 0.6032 0.4868 0.3400 0.044 Uiso 1 1 d R . .
C24 C 0.4402(7) 0.4537(5) 0.2962(5) 0.0302(18) Uani 1 1 d . . .
C25 C 0.3502(7) 0.5261(6) 0.3831(5) 0.041(2) Uani 1 1 d . . .
H25 H 0.3974 0.5823 0.3394 0.049 Uiso 1 1 d R . .
C26 C 0.2736(8) 0.5298(6) 0.4565(6) 0.041(2) Uani 1 1 d . . .
C27 C 0.2307(8) 0.6001(5) 0.4830(5) 0.045(2) Uani 1 1 d . A .
C28 C 0.1458(8) 0.5547(6) 0.5613(6) 0.043(2) Uani 1 1 d . . .
C29 C 0.1389(7) 0.4570(6) 0.5806(6) 0.041(2) Uani 1 1 d . . .
C30 C 0.0603(7) 0.3771(5) 0.6588(5) 0.038(2) Uani 1 1 d . . .
H30 H -0.0282 0.4010 0.6516 0.046 Uiso 1 1 d R . .
C31 C -0.0962(9) 0.1877(7) 0.8032(7) 0.078(3) Uani 1 1 d . . .
H31A H -0.1281 0.1230 0.8379 0.117 Uiso 1 1 d R . .
H31B H -0.0529 0.2019 0.8469 0.117 Uiso 1 1 d R . .
H31C H -0.1673 0.2337 0.7749 0.117 Uiso 1 1 d R . .
C32 C -0.0007(10) 0.0168(7) 0.7527(7) 0.079(4) Uani 1 1 d . . .
H32A H -0.0075 -0.0038 0.7053 0.095 Uiso 1 1 d R . .
H32B H -0.0844 0.0122 0.7830 0.095 Uiso 1 1 d R . .
C33 C 0.0925(14) -0.0517(8) 0.8319(8) 0.118(5) Uani 1 1 d . . .
H33A H 0.1769 -0.0450 0.8021 0.142 Uiso 1 1 d R . .
H33B H 0.0686 -0.1180 0.8568 0.142 Uiso 1 1 d R . .
C34 C 0.0934(16) -0.0295(9) 0.9085(9) 0.164(7) Uani 1 1 d . . .
H34A H 0.1551 -0.0734 0.9546 0.246 Uiso 1 1 d R . .
H34B H 0.1188 0.0363 0.8840 0.246 Uiso 1 1 d R . .
H34C H 0.0095 -0.0373 0.9392 0.246 Uiso 1 1 d R . .
C35 C 0.2621(11) 0.7049(6) 0.4340(7) 0.081(3) Uani 1 1 d D . .
H35C H 0.2127 0.7389 0.3762 0.097 Uiso 0.38 1 d PR A .
H35D H 0.2385 0.7326 0.4750 0.097 Uiso 0.38 1 d PR . .
H35A H 0.1816 0.7422 0.4198 0.097 Uiso 0.62 1 d PR . .
H35B H 0.3053 0.7206 0.3736 0.097 Uiso 0.62 1 d PR . .
C36 C 0.3351(13) 0.7409(9) 0.4846(10) 0.053(4) Uani 0.62 1 d PDU A 1
H36A H 0.4223 0.7156 0.4869 0.064 Uiso 0.62 1 d PR A 1
H36B H 0.3021 0.7149 0.5496 0.064 Uiso 0.62 1 d PR A 1
C37 C 0.3323(16) 0.8538(9) 0.4361(11) 0.085(5) Uani 0.62 1 d PDU A 1
H37A H 0.3848 0.8728 0.4720 0.127 Uiso 0.62 1 d PR A 1
H37B H 0.3664 0.8795 0.3714 0.127 Uiso 0.62 1 d PR A 1
H37C H 0.2452 0.8788 0.4346 0.127 Uiso 0.62 1 d PR A 1
C36A C 0.3984(18) 0.7197(15) 0.402(2) 0.112(11) Uani 0.38 1 d PDU A 2
H36C H 0.4464 0.6801 0.4592 0.134 Uiso 0.38 1 d PR A 2
H36D H 0.4192 0.6957 0.3573 0.134 Uiso 0.38 1 d PR A 2
C37A C 0.445(2) 0.8233(16) 0.3626(18) 0.085(8) Uani 0.38 1 d PDU A 2
H37D H 0.5368 0.8251 0.3485 0.128 Uiso 0.38 1 d PR A 2
H37E H 0.3996 0.8633 0.3041 0.128 Uiso 0.38 1 d PR A 2
H37F H 0.4271 0.8475 0.4072 0.128 Uiso 0.38 1 d PR A 2
C38 C 0.0712(8) 0.6000(6) 0.6139(6) 0.054(2) Uani 1 1 d . . .
H38A H 0.1155 0.5837 0.6735 0.082 Uiso 1 1 calc R . .
H38B H -0.0162 0.5748 0.6298 0.082 Uiso 1 1 calc R . .
H38C H 0.0657 0.6709 0.5728 0.082 Uiso 1 1 calc R . .
C39 C 0.1021(7) 0.3520(5) 0.7612(5) 0.0368(19) Uani 1 1 d . . .
C40 C 0.2182(7) 0.3009(5) 0.7971(6) 0.042(2) Uani 1 1 d . . .
H40 H 0.2758 0.2878 0.7553 0.050 Uiso 1 1 d R . .
C41 C 0.2506(8) 0.2700(5) 0.8918(6) 0.046(2) Uani 1 1 d . . .
H41 H 0.3299 0.2334 0.9176 0.055 Uiso 1 1 d R . .
C42 C 0.1697(8) 0.2910(6) 0.9517(5) 0.042(2) Uani 1 1 d . . .
C43 C 0.0556(8) 0.3421(5) 0.9157(6) 0.043(2) Uani 1 1 d . . .
H43 H -0.0016 0.3570 0.9564 0.052 Uiso 1 1 d R . .
C44 C 0.0227(7) 0.3734(5) 0.8208(5) 0.0380(19) Uani 1 1 d . . .
H44 H -0.0576 0.4092 0.7965 0.046 Uiso 1 1 d R . .
C45 C 0.2070(8) 0.2548(6) 1.0568(5) 0.058(2) Uani 1 1 d . . .
H45A H 0.2462 0.3075 1.0616 0.087 Uiso 1 1 calc R . .
H45B H 0.2692 0.1994 1.0773 0.087 Uiso 1 1 calc R . .
H45C H 0.1294 0.2345 1.0985 0.087 Uiso 1 1 calc R . .
Cl1A Cl 0.4180(7) 0.7289(6) -0.0550(4) 0.0615(18) Uani 0.57 1 d PDU B 1
Cl2A Cl 0.3899(7) 0.7182(5) 0.1288(4) 0.0768(19) Uani 0.57 1 d PDU B 1
C1A C 0.3076(14) 0.7091(12) 0.0400(8) 0.060(5) Uani 0.57 1 d PDU B 1
H1AA H 0.2748 0.6450 0.0669 0.072 Uiso 0.57 1 d PR B 1
H1AB H 0.2363 0.7559 0.0168 0.072 Uiso 0.57 1 d PR B 1
Cl4A Cl 0.3861(9) 0.7736(5) 0.1065(6) 0.075(3) Uani 0.43 1 d PDU C 2
Cl3A Cl 0.3787(13) 0.7638(9) -0.0676(7) 0.113(5) Uani 0.43 1 d PDU C 2
C1AA C 0.377(3) 0.6944(11) 0.0590(10) 0.086(9) Uani 0.43 1 d PDU C 2
H1AC H 0.2955 0.6635 0.0792 0.103 Uiso 0.43 1 d PR C 2
H1AD H 0.4453 0.6449 0.0819 0.103 Uiso 0.43 1 d PR C 2
Cl1B Cl 0.3964(7) 1.0070(4) 0.1011(5) 0.168(3) Uani 0.62 1 d PDU . .
Cl2B Cl 0.5823(10) 0.8921(8) 0.2435(7) 0.268(5) Uani 0.62 1 d PDU . .
C1B C 0.5571(13) 0.9659(16) 0.1183(10) 0.159(9) Uani 0.62 1 d PDU A .
H1BA H 0.6130 1.0201 0.0899 0.191 Uiso 0.62 1 d PR . .
H1BB H 0.5748 0.9274 0.0869 0.191 Uiso 0.62 1 d PR . .

loop_
_atom_site_aniso_label
_atom_site_aniso_U_11
_atom_site_aniso_U_22
_atom_site_aniso_U_33
_atom_site_aniso_U_23
_atom_site_aniso_U_13
_atom_site_aniso_U_12
Pd1 0.0402(4) 0.0377(4) 0.0313(4) -0.0200(3) 0.0016(3) -0.0079(3)
O1 0.044(3) 0.029(3) 0.034(3) -0.006(3) -0.001(3) -0.016(3)
O2 0.041(3) 0.028(3) 0.029(3) -0.002(3) -0.006(2) -0.006(2)
N1 0.044(4) 0.045(4) 0.031(4) -0.026(3) 0.008(3) -0.017(3)
N2 0.049(4) 0.025(3) 0.030(4) -0.017(3) 0.004(3) -0.008(3)
N3 0.032(4) 0.025(3) 0.024(3) -0.006(3) 0.000(3) -0.007(3)
N4 0.033(4) 0.025(3) 0.023(3) -0.010(3) 0.002(3) -0.005(3)
N5 0.033(4) 0.040(4) 0.021(3) -0.013(3) 0.000(3) -0.007(3)
N6 0.040(4) 0.029(4) 0.026(4) -0.014(3) -0.003(3) -0.008(3)
N7 0.047(4) 0.035(4) 0.036(4) -0.026(3) -0.005(3) 0.000(3)
C1 0.039(5) 0.066(6) 0.045(5) -0.043(5) 0.007(4) -0.017(4)
C2 0.058(6) 0.075(7) 0.060(6) -0.057(6) 0.022(5) -0.032(5)
C3 0.058(6) 0.065(6) 0.047(5) -0.032(5) 0.021(5) -0.038(5)
C4 0.062(6) 0.049(6) 0.042(5) -0.031(5) 0.007(4) -0.024(5)
C5 0.060(6) 0.037(5) 0.028(5) -0.019(4) 0.002(4) -0.014(4)
C6 0.043(5) 0.026(4) 0.027(4) -0.008(4) 0.001(4) -0.001(4)
C7 0.043(5) 0.032(5) 0.035(5) -0.017(4) -0.004(4) -0.008(4)
C8 0.047(5) 0.048(5) 0.052(6) -0.023(5) 0.006(4) -0.007(4)
C9 0.058(6) 0.046(5) 0.044(5) -0.028(5) 0.015(4) -0.002(5)
C10 0.052(5) 0.038(5) 0.035(5) -0.022(4) 0.002(4) -0.008(4)
C11 0.027(4) 0.027(4) 0.021(4) -0.011(3) -0.004(3) -0.002(3)
C12 0.042(5) 0.024(4) 0.028(4) -0.012(4) 0.006(4) -0.008(4)
C13 0.042(5) 0.030(4) 0.027(4) -0.016(4) 0.000(4) 0.000(4)
C14 0.033(4) 0.023(4) 0.037(5) -0.010(4) -0.001(4) -0.006(3)
C15 0.026(4) 0.035(5) 0.038(5) -0.017(4) -0.008(4) 0.001(4)
C16 0.047(5) 0.035(5) 0.031(5) -0.015(4) 0.001(4) -0.003(4)
C17 0.033(4) 0.024(4) 0.018(4) -0.012(4) -0.003(3) 0.000(3)
C18 0.038(5) 0.024(4) 0.027(4) -0.013(4) 0.000(4) 0.001(4)
C19 0.032(4) 0.029(4) 0.027(4) -0.008(4) -0.005(4) -0.004(3)
C20 0.044(5) 0.039(5) 0.031(5) -0.016(4) -0.001(4) -0.008(4)
C21 0.044(5) 0.045(5) 0.034(5) -0.012(4) 0.004(4) -0.008(4)
C22 0.034(5) 0.035(5) 0.049(5) -0.013(4) -0.004(4) 0.003(4)
C23 0.046(5) 0.033(5) 0.030(5) -0.013(4) -0.007(4) 0.001(4)
C24 0.027(4) 0.027(4) 0.031(4) -0.009(4) -0.002(4) -0.003(3)
C25 0.055(6) 0.034(5) 0.026(5) -0.008(4) -0.008(4) -0.009(4)
C26 0.053(5) 0.036(5) 0.035(5) -0.017(4) -0.012(4) -0.001(4)
C27 0.082(6) 0.029(5) 0.030(5) -0.018(4) -0.010(4) 0.000(4)
C28 0.057(6) 0.041(5) 0.039(5) -0.025(5) -0.015(4) 0.013(4)
C29 0.045(5) 0.050(6) 0.039(5) -0.030(5) -0.020(4) 0.011(4)
C30 0.028(4) 0.052(5) 0.050(5) -0.036(5) -0.001(4) -0.003(4)
C31 0.085(7) 0.091(8) 0.080(7) -0.059(6) 0.051(6) -0.045(6)
C32 0.108(8) 0.087(8) 0.077(8) -0.065(7) 0.062(7) -0.075(7)
C33 0.221(16) 0.053(7) 0.067(9) -0.020(7) 0.035(9) -0.021(9)
C34 0.32(2) 0.109(11) 0.069(9) -0.047(9) 0.015(11) 0.005(12)
C35 0.128(10) 0.056(7) 0.062(7) -0.033(6) 0.028(6) -0.008(6)
C36 0.053(7) 0.044(7) 0.059(7) -0.022(6) -0.013(6) 0.001(6)
C37 0.098(9) 0.070(8) 0.083(9) -0.033(7) -0.016(7) -0.005(7)
C36A 0.119(14) 0.094(13) 0.126(14) -0.054(10) -0.023(9) 0.001(9)
C37A 0.087(12) 0.090(12) 0.080(11) -0.040(9) -0.010(9) -0.007(9)
C38 0.067(6) 0.052(6) 0.058(6) -0.038(5) -0.021(5) 0.020(5)
C39 0.036(5) 0.045(5) 0.044(5) -0.032(4) 0.003(4) -0.009(4)
C40 0.035(5) 0.053(5) 0.045(5) -0.031(5) 0.009(4) -0.007(4)
C41 0.046(5) 0.042(5) 0.048(6) -0.020(4) -0.007(4) 0.001(4)
C42 0.055(6) 0.042(5) 0.041(5) -0.028(4) 0.016(4) -0.016(4)
C43 0.048(5) 0.046(5) 0.044(5) -0.028(4) 0.005(4) -0.007(4)
C44 0.037(5) 0.049(5) 0.036(5) -0.027(4) 0.002(4) -0.001(4)
C45 0.063(6) 0.070(6) 0.047(6) -0.033(5) -0.003(5) -0.001(5)
Cl1A 0.062(3) 0.076(4) 0.048(3) -0.031(3) 0.013(2) -0.015(3)
Cl2A 0.076(4) 0.089(4) 0.053(3) -0.025(4) 0.004(3) 0.003(4)
C1A 0.053(8) 0.052(8) 0.060(8) -0.015(6) 0.005(7) -0.017(7)
Cl4A 0.068(4) 0.074(5) 0.091(6) -0.049(5) 0.021(4) -0.003(5)
Cl3A 0.135(9) 0.118(9) 0.088(6) -0.047(5) 0.013(5) -0.064(7)
C1AA 0.089(13) 0.077(12) 0.087(13) -0.034(9) -0.014(9) -0.010(9)
Cl1B 0.171(5) 0.108(4) 0.217(6) -0.069(4) -0.026(5) -0.029(4)
Cl2B 0.263(8) 0.289(9) 0.271(8) -0.158(7) 0.001(7) 0.047(7)
C1B 0.148(12) 0.146(12) 0.168(13) -0.063(9) -0.002(9) -0.016(9)

loop_
_atom_type_symbol
_atom_type_description
_atom_type_scat_dispersion_real
_atom_type_scat_dispersion_imag
_atom_type_scat_source
C C 0.0033 0.0016 'International Tables Vol C Tables 4.2.6.8 and 6.1.1.4'
H H 0.0000 0.0000 'International Tables Vol C Tables 4.2.6.8 and 6.1.1.4'
N N 0.0061 0.0033 'International Tables Vol C Tables 4.2.6.8 and 6.1.1.4'
O O 0.0106 0.0060 'International Tables Vol C Tables 4.2.6.8 and 6.1.1.4'
Pd Pd -0.9988 1.0072 'International Tables Vol C Tables 4.2.6.8 and 6.1.1.4'
Cl Cl 0.1484 0.1585 'International Tables Vol C Tables 4.2.6.8 and 6.1.1.4'

loop_
_geom_angle_atom_site_label_1
_geom_angle_atom_site_label_2
_geom_angle_atom_site_label_3
_geom_angle
N1 Pd1 N7 86.6(3)
N1 Pd1 N2 80.2(2)
N7 Pd1 N2 166.7(2)
N1 Pd1 N6 166.6(2)
N7 Pd1 N6 80.1(2)
N2 Pd1 N6 113.3(2)
C1 N1 C4 108.6(6)
C1 N1 Pd1 134.8(5)
C4 N1 Pd1 116.6(5)
C5 N2 C6 117.6(6)
C5 N2 Pd1 110.0(5)
C6 N2 Pd1 132.3(5)
C12 N3 C11 130.6(6)
C12 N3 H3N 114.8
C11 N3 H3N 114.6
C13 N4 C17 116.9(6)
C18 N5 C19 126.5(6)
C18 N5 H5N 117.0
C19 N5 H5N 116.5
C25 N6 C24 114.6(6)
C25 N6 Pd1 109.1(5)
C24 N6 Pd1 136.3(5)
C29 N7 C26 107.8(6)
C29 N7 Pd1 134.7(5)
C26 N7 Pd1 117.2(5)
N1 C1 C2 108.9(7)
N1 C1 C30 124.1(7)
C2 C1 C30 126.8(7)
C3 C2 C1 108.3(7)
C3 C2 C31 126.4(8)
C1 C2 C31 125.3(8)
C2 C3 C4 105.2(7)
C2 C3 C32 129.4(7)
C4 C3 C32 125.3(8)
N1 C4 C5 113.7(7)
N1 C4 C3 108.9(7)
C5 C4 C3 137.3(8)
N2 C5 C4 119.4(7)
N2 C5 H5 120.0
C4 C5 H5 120.6
C7 C6 N2 118.2(7)
C7 C6 C11 118.2(7)
N2 C6 C11 123.6(6)
C8 C7 C6 121.5(7)
C8 C7 H7 119.8
C6 C7 H7 118.7
C7 C8 C9 120.0(7)
C7 C8 H8 119.6
C9 C8 H8 120.4
C10 C9 C8 118.9(7)
C10 C9 H9 121.1
C8 C9 H9 120.0
C11 C10 C9 122.1(7)
C11 C10 H10 118.5
C9 C10 H10 119.5
C10 C11 C6 119.4(6)
C10 C11 N3 118.8(6)
C6 C11 N3 121.8(6)
O1 C12 N3 120.3(6)
O1 C12 C13 118.7(7)
N3 C12 C13 120.9(6)
N4 C13 C14 124.5(6)
N4 C13 C12 117.6(6)
C14 C13 C12 117.9(6)
C15 C14 C13 117.7(6)
C15 C14 H14 121.8
C13 C14 H14 120.5
C14 C15 C16 119.7(7)
C14 C15 H15 120.3
C16 C15 H15 120.0
C17 C16 C15 118.2(7)
C17 C16 H16 120.4
C15 C16 H16 121.4
N4 C17 C16 123.0(6)
N4 C17 C18 114.8(6)
C16 C17 C18 122.0(6)
O2 C18 N5 124.1(6)
O2 C18 C17 122.3(6)
N5 C18 C17 113.5(6)
C20 C19 C24 120.6(6)
C20 C19 N5 120.5(6)
C24 C19 N5 118.8(6)
C21 C20 C19 120.6(7)
C21 C20 H20 119.6
C19 C20 H20 119.8
C20 C21 C22 119.7(7)
C20 C21 H21 120.2
C22 C21 H21 120.1
C23 C22 C21 119.7(7)
C23 C22 H22 121.0
C21 C22 H22 119.3
C22 C23 C24 121.2(7)
C22 C23 H23 119.7
C24 C23 H23 119.1
C23 C24 C19 118.1(7)
C23 C24 N6 120.4(6)
C19 C24 N6 121.5(6)
N6 C25 C26 120.9(7)
N6 C25 H25 120.4
C26 C25 H25 118.8
N7 C26 C25 112.8(7)
N7 C26 C27 109.4(7)
C25 C26 C27 137.6(8)
C28 C27 C26 106.9(7)
C28 C27 C35 125.6(8)
C26 C27 C35 127.4(8)
C27 C28 C29 106.6(7)
C27 C28 C38 127.3(7)
C29 C28 C38 126.0(8)
N7 C29 C28 109.3(7)
N7 C29 C30 123.1(7)
C28 C29 C30 127.7(7)
C29 C30 C1 116.4(6)
C29 C30 C39 112.0(6)
C1 C30 C39 106.1(6)
C29 C30 H30 107.2
C1 C30 H30 107.1
C39 C30 H30 107.6
C2 C31 H31A 110.1
C2 C31 H31B 109.1
H31A C31 H31B 109.5
C2 C31 H31C 109.2
H31A C31 H31C 109.5
H31B C31 H31C 109.5
C3 C32 C33 114.1(8)
C3 C32 H32A 108.7
C33 C32 H32A 110.6
C3 C32 H32B 108.3
C33 C32 H32B 107.1
H32A C32 H32B 107.9
C34 C33 C32 111.8(11)
C34 C33 H33A 110.7
C32 C33 H33A 107.1
C34 C33 H33B 109.5
C32 C33 H33B 109.8
H33A C33 H33B 107.9
C33 C34 H34A 107.9
C33 C34 H34B 109.7
H34A C34 H34B 109.5
C33 C34 H34C 110.9
H34A C34 H34C 109.5
H34B C34 H34C 109.5
C36 C35 C27 119.2(9)
C36A C35 C27 111.9(11)
C27 C35 H35C 108.6
C36A C35 H35D 112.2
C27 C35 H35D 110.2
H35C C35 H35D 108.3
C36 C35 H35A 104.8
C27 C35 H35A 107.4
C36 C35 H35B 109.0
C27 C35 H35B 108.3
H35A C35 H35B 107.5
C35 C36 C37 113.5(10)
C35 C36 H36A 106.2
C37 C36 H36A 110.5
C35 C36 H36B 109.3
C37 C36 H36B 109.0
H36A C36 H36B 108.1
C36 C37 H37A 109.2
C36 C37 H37B 108.8
H37A C37 H37B 109.5
C36 C37 H37C 110.3
H37A C37 H37C 109.5
H37B C37 H37C 109.5
C35 C36A C37A 116.0(14)
C35 C36A H36D 111.4
C37A C36A H36D 111.2
H36C C36A H36D 107.7
C36A C37A Cl2B 124.3(18)
C36A C37A H37D 110.4
C36A C37A H37E 106.0
H37D C37A H37E 109.5
C36A C37A H37F 111.9
H37D C37A H37F 109.5
H37E C37A H37F 109.5
C28 C38 H38A 109.5
C28 C38 H38B 109.5
H38A C38 H38B 109.5
C28 C38 H38C 109.5
H38A C38 H38C 109.5
H38B C38 H38C 109.5
C44 C39 C40 118.4(7)
C44 C39 C30 121.6(7)
C40 C39 C30 119.8(7)
C41 C40 C39 120.2(7)
C41 C40 H40 120.8
C39 C40 H40 119.0
C42 C41 C40 121.1(7)
C42 C41 H41 118.1
C40 C41 H41 120.8
C43 C42 C41 118.4(8)
C43 C42 C45 121.5(7)
C41 C42 C45 120.1(8)
C42 C43 C44 120.8(7)
C42 C43 H43 119.4
C44 C43 H43 119.8
C39 C44 C43 121.0(7)
C39 C44 H44 119.0
C43 C44 H44 119.9
C42 C45 H45A 109.5
C42 C45 H45B 109.5
H45A C45 H45B 109.5
C42 C45 H45C 109.5
H45A C45 H45C 109.5
H45B C45 H45C 109.5
Cl2A C1A Cl1A 108.2(7)
Cl2A C1A H1AA 109.2
Cl1A C1A H1AA 109.5
Cl2A C1A H1AB 110.8
Cl1A C1A H1AB 110.4
H1AA C1A H1AB 108.7
Cl4A C1AA Cl3A 108.4(8)
Cl4A C1AA H1AC 107.8
Cl3A C1AA H1AC 107.9
Cl4A C1AA H1AD 111.8
Cl3A C1AA H1AD 112.1
H1AC C1AA H1AD 108.7
Cl1B C1B Cl2B 108.7(9)
Cl1B C1B H1BA 110.2
Cl2B C1B H1BA 111.8
Cl1B C1B H1BB 108.9
Cl2B C1B H1BB 109.1
H1BA C1B H1BB 108.2

loop_
_geom_bond_atom_site_label_1
_geom_bond_atom_site_label_2
_geom_bond_distance
Pd1 N1 1.934(6)
Pd1 N7 1.943(6)
Pd1 N2 2.109(6)
Pd1 N6 2.116(5)
O1 C12 1.240(8)
O2 C18 1.229(7)
N1 C1 1.339(9)
N1 C4 1.386(9)
N2 C5 1.327(8)
N2 C6 1.403(9)
N3 C12 1.348(8)
N3 C11 1.437(8)
N3 H3N 0.9001
N4 C13 1.330(8)
N4 C17 1.349(8)
N5 C18 1.344(8)
N5 C19 1.423(8)
N5 H5N 0.9001
N6 C25 1.317(9)
N6 C24 1.433(8)
N7 C29 1.358(9)
N7 C26 1.370(9)
C1 C2 1.421(10)
C1 C30 1.514(10)
C2 C3 1.391(11)
C2 C31 1.520(10)
C3 C4 1.432(10)
C3 C32 1.508(11)
C4 C5 1.396(10)
C5 H5 0.9599
C6 C7 1.401(9)
C6 C11 1.412(9)
C7 C8 1.371(10)
C7 H7 0.9600
C8 C9 1.399(10)
C8 H8 0.9598
C9 C10 1.378(10)
C9 H9 0.9601
C10 C11 1.378(9)
C10 H10 0.9599
C12 C13 1.502(9)
C13 C14 1.383(9)
C14 C15 1.375(9)
C14 H14 0.9601
C15 C16 1.387(9)
C15 H15 0.9599
C16 C17 1.386(9)
C16 H16 0.9601
C17 C18 1.490(9)
C19 C20 1.384(9)
C19 C24 1.394(9)
C20 C21 1.373(9)
C20 H20 0.9600
C21 C22 1.387(10)
C21 H21 0.9600
C22 C23 1.383(9)
C22 H22 0.9600
C23 C24 1.391(9)
C23 H23 0.9599
C25 C26 1.403(10)
C25 H25 0.9599
C26 C27 1.407(10)
C27 C28 1.390(10)
C27 C35 1.489(11)
C28 C29 1.420(10)
C28 C38 1.504(10)
C29 C30 1.511(10)
C30 C39 1.552(10)
C30 H30 0.9599
C31 H31A 0.9601
C31 H31B 0.9597
C31 H31C 0.9599
C32 C33 1.531(14)
C32 H32A 0.9600
C32 H32B 0.9600
C33 C34 1.421(14)
C33 H33A 0.9600
C33 H33B 0.9600
C34 H34A 0.9600
C34 H34B 0.9599
C34 H34C 0.9599
C35 C36 1.443(13)
C35 C36A 1.471(15)
C35 H35C 0.9600
C35 H35D 0.9598
C35 H35A 0.9600
C35 H35B 0.9599
C36 C37 1.553(15)
C36 H36A 0.9600
C36 H36B 0.9599
C37 H37A 0.9600
C37 H37B 0.9601
C37 H37C 0.9599
C37 H37F 1.0849
C36A C37A 1.534(17)
C36A H36C 0.9599
C36A H36D 0.9600
C37A H37D 0.9600
C37A H37E 0.9601
C37A H37F 0.9601
C38 H38A 0.9800
C38 H38B 0.9800
C38 H38C 0.9800
C39 C44 1.375(9)
C39 C40 1.387(10)
C40 C41 1.386(10)
C40 H40 0.9601
C41 C42 1.384(10)
C41 H41 0.9601
C42 C43 1.370(10)
C42 C45 1.537(10)
C43 C44 1.390(10)
C43 H43 0.9599
C44 H44 0.9600
C45 H45A 0.9800
C45 H45B 0.9800
C45 H45C 0.9800
Cl1A C1A 1.761(9)
Cl2A C1A 1.747(9)
C1A H1AA 0.9601
C1A H1AB 0.9599
Cl4A C1AA 1.752(10)
Cl3A C1AA 1.757(10)
C1AA H1AC 0.9601
C1AA H1AD 0.9600
Cl1B C1B 1.735(10)
Cl2B C1B 1.770(10)
C1B H1BA 0.9600
C1B H1BB 0.9601

loop_
_geom_torsion_atom_site_label_1
_geom_torsion_atom_site_label_2
_geom_torsion_atom_site_label_3
_geom_torsion_atom_site_label_4
_geom_torsion
N7 Pd1 N1 C1 4.9(7)
N2 Pd1 N1 C1 -175.7(7)
N6 Pd1 N1 C1 0.5(15)
N7 Pd1 N1 C4 -176.2(6)
N2 Pd1 N1 C4 3.2(5)
N6 Pd1 N1 C4 179.5(8)
N1 Pd1 N2 C5 -3.9(5)
N7 Pd1 N2 C5 -1.2(13)
N6 Pd1 N2 C5 177.1(4)
N1 Pd1 N2 C6 172.7(7)
N7 Pd1 N2 C6 175.4(9)
N6 Pd1 N2 C6 -6.4(7)
N1 Pd1 N6 C25 4.9(13)
N7 Pd1 N6 C25 0.5(5)
N2 Pd1 N6 C25 -179.1(4)
N1 Pd1 N6 C24 -177.5(9)
N7 Pd1 N6 C24 178.1(7)
N2 Pd1 N6 C24 -1.5(7)
N1 Pd1 N7 C29 -5.9(7)
N2 Pd1 N7 C29 -8.6(15)
N6 Pd1 N7 C29 173.1(7)
N1 Pd1 N7 C26 -178.2(5)
N2 Pd1 N7 C26 179.1(9)
N6 Pd1 N7 C26 0.8(5)
C4 N1 C1 C2 0.1(9)
Pd1 N1 C1 C2 179.1(5)
C4 N1 C1 C30 175.5(7)
Pd1 N1 C1 C30 -5.5(12)
N1 C1 C2 C3 0.6(10)
C30 C1 C2 C3 -174.6(7)
N1 C1 C2 C31 -178.0(8)
C30 C1 C2 C31 6.7(14)
C1 C2 C3 C4 -1.0(10)
C31 C2 C3 C4 177.6(8)
C1 C2 C3 C32 177.5(9)
C31 C2 C3 C32 -3.9(16)
C1 N1 C4 C5 177.2(7)
Pd1 N1 C4 C5 -2.0(9)
C1 N1 C4 C3 -0.8(9)
Pd1 N1 C4 C3 -180.0(5)
C2 C3 C4 N1 1.1(9)
C32 C3 C4 N1 -177.5(8)
C2 C3 C4 C5 -176.1(10)
C32 C3 C4 C5 5.3(17)
C6 N2 C5 C4 -173.1(7)
Pd1 N2 C5 C4 4.0(9)
N1 C4 C5 N2 -1.6(11)
C3 C4 C5 N2 175.5(9)
C5 N2 C6 C7 -137.4(7)
Pd1 N2 C6 C7 46.2(9)
C5 N2 C6 C11 44.5(10)
Pd1 N2 C6 C11 -131.9(6)
N2 C6 C7 C8 -177.2(7)
C11 C6 C7 C8 1.1(10)
C6 C7 C8 C9 -2.0(11)
C7 C8 C9 C10 1.5(12)
C8 C9 C10 C11 -0.2(11)
C9 C10 C11 C6 -0.7(11)
C9 C10 C11 N3 -178.0(6)
C7 C6 C11 C10 0.2(10)
N2 C6 C11 C10 178.4(6)
C7 C6 C11 N3 177.4(6)
N2 C6 C11 N3 -4.4(10)
C12 N3 C11 C10 -82.4(9)
C12 N3 C11 C6 100.4(8)
C11 N3 C12 O1 171.2(6)
C11 N3 C12 C13 -5.9(11)
C17 N4 C13 C14 0.3(10)
C17 N4 C13 C12 -179.5(6)
O1 C12 C13 N4 160.2(6)
N3 C12 C13 N4 -22.6(10)
O1 C12 C13 C14 -19.6(10)
N3 C12 C13 C14 157.6(6)
N4 C13 C14 C15 -0.9(11)
C12 C13 C14 C15 178.9(6)
C13 C14 C15 C16 0.2(10)
C14 C15 C16 C17 1.0(10)
C13 N4 C17 C16 1.0(10)
C13 N4 C17 C18 -173.6(6)
C15 C16 C17 N4 -1.6(10)
C15 C16 C17 C18 172.6(6)
C19 N5 C18 O2 -12.6(11)
C19 N5 C18 C17 165.8(6)
N4 C17 C18 O2 163.1(6)
C16 C17 C18 O2 -11.5(10)
N4 C17 C18 N5 -15.3(8)
C16 C17 C18 N5 170.0(6)
C18 N5 C19 C20 -39.3(10)
C18 N5 C19 C24 141.9(7)
C24 C19 C20 C21 -0.2(11)
N5 C19 C20 C21 -179.0(6)
C19 C20 C21 C22 2.8(11)
C20 C21 C22 C23 -3.0(11)
C21 C22 C23 C24 0.6(11)
C22 C23 C24 C19 2.0(10)
C22 C23 C24 N6 -175.0(6)
C20 C19 C24 C23 -2.2(10)
N5 C19 C24 C23 176.7(6)
C20 C19 C24 N6 174.8(6)
N5 C19 C24 N6 -6.4(10)
C25 N6 C24 C23 55.7(9)
Pd1 N6 C24 C23 -121.7(7)
C25 N6 C24 C19 -121.1(7)
Pd1 N6 C24 C19 61.4(9)
C24 N6 C25 C26 -179.9(6)
Pd1 N6 C25 C26 -1.8(8)
C29 N7 C26 C25 -176.1(6)
Pd1 N7 C26 C25 -1.8(8)
C29 N7 C26 C27 -0.1(8)
Pd1 N7 C26 C27 174.2(5)
N6 C25 C26 N7 2.5(10)
N6 C25 C26 C27 -172.0(8)
N7 C26 C27 C28 0.1(9)
C25 C26 C27 C28 174.7(9)
N7 C26 C27 C35 -176.3(8)
C25 C26 C27 C35 -1.8(16)
C26 C27 C28 C29 -0.1(9)
C35 C27 C28 C29 176.4(8)
C26 C27 C28 C38 -178.1(7)
C35 C27 C28 C38 -1.6(14)
C26 N7 C29 C28 0.0(8)
Pd1 N7 C29 C28 -172.8(5)
C26 N7 C29 C30 -179.7(6)
Pd1 N7 C29 C30 7.5(11)
C27 C28 C29 N7 0.1(9)
C38 C28 C29 N7 178.1(7)
C27 C28 C29 C30 179.8(7)
C38 C28 C29 C30 -2.2(12)
N7 C29 C30 C1 -5.3(10)
C28 C29 C30 C1 175.1(7)
N7 C29 C30 C39 117.0(7)
C28 C29 C30 C39 -62.6(10)
N1 C1 C30 C29 4.4(11)
C2 C1 C30 C29 179.0(7)
N1 C1 C30 C39 -121.0(8)
C2 C1 C30 C39 53.6(10)
C2 C3 C32 C33 -90.9(12)
C4 C3 C32 C33 87.3(11)
C3 C32 C33 C34 63.7(13)
C28 C27 C35 C36 68.8(14)
C26 C27 C35 C36 -115.4(11)
C28 C27 C35 C36A 144.0(16)
C26 C27 C35 C36A -40.2(19)
C36A C35 C36 C37 90.8(15)
C27 C35 C36 C37 -166.0(11)
C36 C35 C36A C37A -58(2)
C27 C35 C36A C37A -172(2)
C35 C36A C37A Cl2B -143.4(18)
C29 C30 C39 C44 111.4(8)
C1 C30 C39 C44 -120.6(7)
C29 C30 C39 C40 -73.2(9)
C1 C30 C39 C40 54.8(8)
C44 C39 C40 C41 1.7(11)
C30 C39 C40 C41 -173.8(7)
C39 C40 C41 C42 -1.2(12)
C40 C41 C42 C43 0.8(11)
C40 C41 C42 C45 179.2(7)
C41 C42 C43 C44 -1.0(11)
C45 C42 C43 C44 -179.3(7)
C40 C39 C44 C43 -1.9(11)
C30 C39 C44 C43 173.6(7)
C42 C43 C44 C39 1.6(11)
C36A C37A Cl2B C1B 91(3)
C37A Cl2B C1B Cl1B 16(2)
